data_4125193
loop_
_publ_author_name
'Eleazer, Bennett J.'
'Smith, Mark D.'
'Popov, Alexey A.'
'Peryshkov, Dmitry V.'

_publ_section_title
;
 (BB)-Carboryne Complex of Ruthenium: Synthesis by Double B-H Activation
 at a Single Metal Center.
;
_journal_issue 33
_journal_name_full 'Journal of the American Chemical Society'
_journal_page_first 10531
_journal_page_last 10538
_journal_paper_doi 10.1021/jacs.6b05172
_journal_volume 138
_journal_year 2016
_chemical_formula_moiety 'C22 H46 B10 O4 P2 Ru'
_chemical_formula_sum 'C22 H46 B10 O4 P2 Ru'
_chemical_formula_weight 645.70
_space_group_crystal_system monoclinic
_space_group_IT_number 14
_space_group_name_Hall '-P 2ybc'
_space_group_name_H-M_alt 'P 1 21/c 1'
_symmetry_space_group_name_Hall '-P 2ybc'
_symmetry_space_group_name_H-M 'P 1 21/c 1'
_atom_sites_solution_hydrogens mixed
_atom_sites_solution_primary direct
_audit_creation_date 2016-05-03
_audit_creation_method
;
Olex2 1.2
(compiled 2016.02.19 svn.r3266 for OlexSys, GUI svn.r5155)
;
_cell_angle_alpha 90
_cell_angle_beta 99.305(2)
_cell_angle_gamma 90
_cell_formula_units_Z 4
_cell_length_a 10.9080(6)
_cell_length_b 13.3367(7)
_cell_length_c 21.9824(11)
_cell_measurement_reflns_used 9730
_cell_measurement_temperature 100(2)
_cell_measurement_theta_max 28.19
_cell_measurement_theta_min 2.42
_cell_volume 3155.8(3)
_computing_cell_refinement 'SAINT v8.34A (Bruker, 2013)'
_computing_data_collection 'Bruker APEXII v2014.9-0 (Bruker, 2014)'
_computing_data_reduction 'SAINT v8.34A (Bruker, 2013)'
_computing_molecular_graphics 'Olex2 (Dolomanov et al., 2009)'
_computing_publication_material 'Olex2 (Dolomanov et al., 2009)'
_computing_structure_refinement 'XL (Sheldrick, 2008)'
_computing_structure_solution 'XT (Sheldrick, 2015)'
_diffrn_ambient_temperature 100(2)
_diffrn_detector 'Bruker PHOTON-100 area detector'
_diffrn_detector_area_resol_mean 10.4
_diffrn_detector_type 'CMOS area detector'
_diffrn_measured_fraction_theta_full 0.999
_diffrn_measured_fraction_theta_max 0.999
_diffrn_measurement_device 'three-circle diffractometer'
_diffrn_measurement_device_type 'Bruker APEX-II CCD'
_diffrn_measurement_method '\f and \w scans'
_diffrn_radiation_monochromator 'mirror optics'
_diffrn_radiation_probe x-ray
_diffrn_radiation_type MoK\a
_diffrn_radiation_wavelength 0.71073
_diffrn_reflns_av_R_equivalents 0.0685
_diffrn_reflns_av_unetI/netI 0.0366
_diffrn_reflns_Laue_measured_fraction_full 0.999
_diffrn_reflns_Laue_measured_fraction_max 0.999
_diffrn_reflns_limit_h_max 14
_diffrn_reflns_limit_h_min -14
_diffrn_reflns_limit_k_max 17
_diffrn_reflns_limit_k_min -17
_diffrn_reflns_limit_l_max 28
_diffrn_reflns_limit_l_min -28
_diffrn_reflns_number 92484
_diffrn_reflns_point_group_measured_fraction_full 0.999
_diffrn_reflns_point_group_measured_fraction_max 0.999
_diffrn_reflns_theta_full 27.678
_diffrn_reflns_theta_max 27.678
_diffrn_reflns_theta_min 2.420
_diffrn_source 'microfocus sealed X-ray tube'
_diffrn_source_type 'Incoatec I\ms'
_diffrn_standards_number 0
_exptl_absorpt_coefficient_mu 0.626
_exptl_absorpt_correction_T_max 0.6944
_exptl_absorpt_correction_T_min 0.6524
_exptl_absorpt_correction_type multi-scan
_exptl_absorpt_process_details
;
SADABS-2014/4 (Bruker,2014/4) was used for absorption correction.
wR2(int) was 0.0835 before and 0.0597 after correction.
The Ratio of minimum to maximum transmission is 0.9395.
The \l/2 correction factor is 0.00150.
;
_exptl_crystal_colour colourless
_exptl_crystal_colour_primary colourless
_exptl_crystal_density_diffrn 1.359
_exptl_crystal_description plate
_exptl_crystal_F_000 1336
_exptl_crystal_size_max 0.2
_exptl_crystal_size_mid 0.14
_exptl_crystal_size_min 0.04
_refine_diff_density_max 1.025
_refine_diff_density_min -0.649
_refine_diff_density_rms 0.081
_refine_ls_extinction_method none
_refine_ls_goodness_of_fit_ref 1.069
_refine_ls_hydrogen_treatment mixed
_refine_ls_matrix_type full
_refine_ls_number_parameters 394
_refine_ls_number_reflns 7374
_refine_ls_number_restraints 0
_refine_ls_restrained_S_all 1.069
_refine_ls_R_factor_all 0.0536
_refine_ls_R_factor_gt 0.0364
_refine_ls_shift/su_max 0.001
_refine_ls_shift/su_mean 0.000
_refine_ls_structure_factor_coef Fsqd
_refine_ls_weighting_details 'w=1/[\s^2^(Fo^2^)+(0.0288P)^2^+3.8276P] where P=(Fo^2^+2Fc^2^)/3'
_refine_ls_weighting_scheme calc
_refine_ls_wR_factor_gt 0.0726
_refine_ls_wR_factor_ref 0.0775
_reflns_Friedel_coverage 0.000
_reflns_number_gt 6023
_reflns_number_total 7374
_reflns_threshold_expression 'I > 2\s(I)'
_cod_data_source_file ja6b05172_si_002.cif
_cod_data_source_block be345
_cod_depositor_comments 'Adding full bibliography for 4125189--4125194.cif.'
_cod_database_code 4125193
_shelx_space_group_comment
;
The symmetry employed for this shelxl refinement is uniquely defined
by the following loop, which should always be used as a source of
symmetry information in preference to the above space-group names.
They are only intended as comments.
;
_shelx_estimated_absorpt_t_max 0.975
_shelx_estimated_absorpt_t_min 0.885
_olex2_refinement_description
;
1. Fixed Uiso
 At 1.2 times of:
  All C(H) groups, All C(H,H) groups
 At 1.5 times of:
  All C(H,H,H) groups
2.a Ternary CH refined with riding coordinates:
 C11(H11), C14(H14), C21(H21), C24(H24)
2.b Secondary CH2 refined with riding coordinates:
 C6(H6A,H6B), C9(H9A,H9B)
2.c Idealised Me refined as rotating group:
 C5(H5A,H5B,H5C), C10(H10A,H10B,H10C), C12(H12A,H12B,H12C), C13(H13A,H13B,
 H13C), C15(H15A,H15B,H15C), C16(H16A,H16B,H16C), C22(H22A,H22B,H22C), C23(H23A,
 H23B,H23C), C25(H25A,H25B,H25C), C26(H26A,H26B,H26C)
;
_shelx_shelxl_version_number 2014/7
_olex2_submission_special_instructions 'No special instructions were received'

loop_
_space_group_symop_operation_xyz
'x, y, z'
'-x, y+1/2, -z+1/2'
'-x, -y, -z'
'x, -y-1/2, z-1/2'

loop_
_atom_site_label
_atom_site_type_symbol
_atom_site_fract_x
_atom_site_fract_y
_atom_site_fract_z
_atom_site_U_iso_or_equiv
_atom_site_adp_type
_atom_site_occupancy
_atom_site_site_symmetry_order
_atom_site_calc_flag
_atom_site_refinement_flags_posn
Ru1 Ru 0.30988(2) 0.31406(2) 0.42289(2) 0.01409(6) Uani 1 1 d .
P1 P 0.37510(6) 0.35123(5) 0.32881(3) 0.01459(13) Uani 1 1 d .
P2 P 0.17615(6) 0.23048(5) 0.47966(3) 0.01604(13) Uani 1 1 d .
O1 O 0.28432(15) 0.29226(12) 0.27049(7) 0.0162(4) Uani 1 1 d .
O2 O 0.07424(15) 0.15960(12) 0.43206(7) 0.0164(4) Uani 1 1 d .
O3 O 0.55340(19) 0.35486(19) 0.51225(10) 0.0439(6) Uani 1 1 d .
O4 O 0.1934(2) 0.51926(15) 0.43702(11) 0.0405(5) Uani 1 1 d .
C1 C 0.1697(2) 0.25945(18) 0.28326(11) 0.0145(5) Uani 1 1 d .
C2 C 0.0560(2) 0.18852(18) 0.37002(10) 0.0157(5) Uani 1 1 d .
C3 C 0.4626(3) 0.3377(2) 0.47993(12) 0.0247(6) Uani 1 1 d .
C4 C 0.2414(2) 0.4444(2) 0.43294(12) 0.0238(6) Uani 1 1 d .
C5 C 0.2687(3) -0.0802(2) 0.38660(14) 0.0324(7) Uani 1 1 d .
H5A H 0.2881 -0.1475 0.3730 0.049 Uiso 1 1 calc GR
H5B H 0.1784 -0.0716 0.3813 0.049 Uiso 1 1 calc GR
H5C H 0.3043 -0.0716 0.4302 0.049 Uiso 1 1 calc GR
C6 C 0.3240(3) -0.00177(19) 0.34794(12) 0.0229(6) Uani 1 1 d .
H6A H 0.4152 -0.0111 0.3537 0.027 Uiso 1 1 calc R
H6B H 0.2911 -0.0135 0.3039 0.027 Uiso 1 1 calc R
C7 C 0.2964(2) 0.10624(18) 0.36396(11) 0.0168(5) Uani 1 1 d .
C8 C 0.3668(2) 0.16137(18) 0.40734(11) 0.0166(5) Uani 1 1 d .
C9 C 0.4791(2) 0.1142(2) 0.44792(11) 0.0219(6) Uani 1 1 d .
H9A H 0.4665 0.0407 0.4479 0.026 Uiso 1 1 calc R
H9B H 0.4804 0.1379 0.4907 0.026 Uiso 1 1 calc R
C10 C 0.6068(2) 0.1350(2) 0.43018(13) 0.0295(6) Uani 1 1 d .
H10A H 0.6088 0.1094 0.3886 0.044 Uiso 1 1 calc GR
H10B H 0.6710 0.1014 0.4595 0.044 Uiso 1 1 calc GR
H10C H 0.6223 0.2074 0.4312 0.044 Uiso 1 1 calc GR
C11 C 0.5249(2) 0.30511(19) 0.31264(11) 0.0187(5) Uani 1 1 d .
H11 H 0.5348 0.2364 0.3309 0.022 Uiso 1 1 calc R
C12 C 0.6326(2) 0.3670(2) 0.34720(14) 0.0313(7) Uani 1 1 d .
H12A H 0.6405 0.4297 0.3249 0.047 Uiso 1 1 calc GR
H12B H 0.7099 0.3286 0.3501 0.047 Uiso 1 1 calc GR
H12C H 0.6162 0.3823 0.3887 0.047 Uiso 1 1 calc GR
C13 C 0.5365(2) 0.2924(2) 0.24467(12) 0.0232(6) Uani 1 1 d .
H13A H 0.4678 0.2509 0.2242 0.035 Uiso 1 1 calc GR
H13B H 0.6156 0.2597 0.2414 0.035 Uiso 1 1 calc GR
H13C H 0.5335 0.3583 0.2248 0.035 Uiso 1 1 calc GR
C14 C 0.3543(2) 0.48338(18) 0.30440(11) 0.0186(5) Uani 1 1 d .
H14 H 0.2669 0.5001 0.3090 0.022 Uiso 1 1 calc R
C15 C 0.4351(3) 0.5556(2) 0.34811(13) 0.0308(7) Uani 1 1 d .
H15A H 0.4428 0.5306 0.3905 0.046 Uiso 1 1 calc GR
H15B H 0.3963 0.6221 0.3455 0.046 Uiso 1 1 calc GR
H15C H 0.5177 0.5603 0.3362 0.046 Uiso 1 1 calc GR
C16 C 0.3619(3) 0.5058(2) 0.23744(12) 0.0278(6) Uani 1 1 d .
H16A H 0.4484 0.5005 0.2309 0.042 Uiso 1 1 calc GR
H16B H 0.3313 0.5738 0.2273 0.042 Uiso 1 1 calc GR
H16C H 0.3109 0.4574 0.2109 0.042 Uiso 1 1 calc GR
C21 C 0.2367(2) 0.1303(2) 0.53404(11) 0.0215(6) Uani 1 1 d .
H21 H 0.2791 0.0817 0.5097 0.026 Uiso 1 1 calc R
C22 C 0.3377(3) 0.1679(2) 0.58586(12) 0.0293(6) Uani 1 1 d .
H22A H 0.3901 0.2172 0.5692 0.044 Uiso 1 1 calc GR
H22B H 0.3889 0.1112 0.6033 0.044 Uiso 1 1 calc GR
H22C H 0.2986 0.1992 0.6182 0.044 Uiso 1 1 calc GR
C23 C 0.1391(3) 0.0694(2) 0.56046(13) 0.0290(6) Uani 1 1 d .
H23A H 0.1063 0.1093 0.5917 0.043 Uiso 1 1 calc GR
H23B H 0.1772 0.0080 0.5794 0.043 Uiso 1 1 calc GR
H23C H 0.0713 0.0518 0.5273 0.043 Uiso 1 1 calc GR
C24 C 0.0689(2) 0.3114(2) 0.51438(12) 0.0237(6) Uani 1 1 d .
H24 H 0.0442 0.3658 0.4835 0.028 Uiso 1 1 calc R
C25 C 0.1348(3) 0.3650(2) 0.57194(13) 0.0353(7) Uani 1 1 d .
H25A H 0.1513 0.3171 0.6061 0.053 Uiso 1 1 calc GR
H25B H 0.0818 0.4192 0.5830 0.053 Uiso 1 1 calc GR
H25C H 0.2134 0.3931 0.5636 0.053 Uiso 1 1 calc GR
C26 C -0.0535(3) 0.2631(2) 0.52484(14) 0.0320(7) Uani 1 1 d .
H26A H -0.0898 0.2258 0.4879 0.048 Uiso 1 1 calc GR
H26B H -0.1115 0.3155 0.5333 0.048 Uiso 1 1 calc GR
H26C H -0.0376 0.2172 0.5600 0.048 Uiso 1 1 calc GR
B1 B 0.1503(2) 0.2830(2) 0.35659(12) 0.0138(5) Uani 1 1 d .
B2 B 0.1761(3) 0.1563(2) 0.33128(12) 0.0150(5) Uani 1 1 d .
B3 B -0.0130(2) 0.3022(2) 0.35143(13) 0.0167(6) Uani 1 1 d .
H3 H -0.047(2) 0.3461(19) 0.3856(11) 0.012(6) Uiso 1 1 d .
B4 B 0.0633(3) 0.3500(2) 0.29346(13) 0.0175(6) Uani 1 1 d .
H4 H 0.082(2) 0.424(2) 0.2859(12) 0.021(7) Uiso 1 1 d .
B5 B 0.0283(3) 0.0996(2) 0.31223(13) 0.0192(6) Uani 1 1 d .
H5 H 0.022(2) 0.024(2) 0.3250(12) 0.024(7) Uiso 1 1 d .
B6 B -0.0873(3) 0.1883(2) 0.32488(13) 0.0196(6) Uani 1 1 d .
H6 H -0.165(3) 0.162(2) 0.3466(12) 0.023(7) Uiso 1 1 d .
B7 B -0.0821(3) 0.2904(2) 0.27334(14) 0.0203(6) Uani 1 1 d .
H7 H -0.161(3) 0.335(2) 0.2541(12) 0.023(7) Uiso 1 1 d .
B8 B 0.0383(3) 0.2663(2) 0.22959(13) 0.0190(6) Uani 1 1 d .
H8 H 0.042(3) 0.292(2) 0.1857(13) 0.027(8) Uiso 1 1 d .
B9 B 0.1059(3) 0.1479(2) 0.25307(13) 0.0180(6) Uani 1 1 d .
H9 H 0.151(2) 0.104(2) 0.2223(12) 0.021(7) Uiso 1 1 d .
B10 B -0.0563(3) 0.1660(2) 0.24893(13) 0.0213(6) Uani 1 1 d .
H10 H -0.122(3) 0.131(2) 0.2135(13) 0.025(7) Uiso 1 1 d .

loop_
_atom_site_aniso_label
_atom_site_aniso_U_11
_atom_site_aniso_U_22
_atom_site_aniso_U_33
_atom_site_aniso_U_23
_atom_site_aniso_U_13
_atom_site_aniso_U_12
Ru1 0.01423(10) 0.01473(10) 0.01293(10) -0.00268(8) 0.00107(7) 0.00131(8)
P1 0.0132(3) 0.0152(3) 0.0152(3) -0.0011(2) 0.0017(2) 0.0005(2)
P2 0.0195(3) 0.0166(3) 0.0123(3) -0.0013(2) 0.0037(2) 0.0033(3)
O1 0.0138(8) 0.0194(9) 0.0155(8) -0.0010(7) 0.0029(7) -0.0020(7)
O2 0.0200(9) 0.0168(9) 0.0130(8) 0.0010(6) 0.0043(7) 0.0013(7)
O3 0.0285(12) 0.0677(16) 0.0319(12) -0.0193(11) -0.0062(10) -0.0054(11)
O4 0.0448(13) 0.0202(11) 0.0601(15) -0.0095(10) 0.0195(11) 0.0042(10)
C1 0.0134(11) 0.0155(12) 0.0140(11) 0.0005(9) 0.0007(9) -0.0009(9)
C2 0.0160(11) 0.0164(12) 0.0148(11) 0.0015(10) 0.0029(9) 0.0002(10)
C3 0.0247(14) 0.0309(16) 0.0189(13) -0.0079(11) 0.0043(11) 0.0000(12)
C4 0.0240(14) 0.0226(14) 0.0257(14) -0.0051(11) 0.0071(11) -0.0016(12)
C5 0.0462(18) 0.0167(14) 0.0335(16) 0.0041(12) 0.0040(14) 0.0045(13)
C6 0.0279(14) 0.0192(13) 0.0217(13) -0.0020(11) 0.0048(11) 0.0058(11)
C7 0.0209(13) 0.0158(12) 0.0151(12) 0.0015(10) 0.0068(10) 0.0051(10)
C8 0.0182(12) 0.0176(13) 0.0150(12) 0.0018(9) 0.0058(10) 0.0054(10)
C9 0.0228(13) 0.0247(14) 0.0174(12) 0.0013(11) 0.0005(10) 0.0065(11)
C10 0.0223(14) 0.0397(17) 0.0259(15) 0.0051(13) 0.0023(11) 0.0110(13)
C11 0.0166(12) 0.0187(13) 0.0212(12) 0.0020(10) 0.0044(10) 0.0031(10)
C12 0.0167(14) 0.0408(18) 0.0363(16) -0.0088(14) 0.0042(12) -0.0016(12)
C13 0.0226(13) 0.0234(14) 0.0257(14) 0.0006(11) 0.0097(11) 0.0023(11)
C14 0.0194(13) 0.0151(12) 0.0217(13) -0.0004(10) 0.0045(10) 0.0003(10)
C15 0.0392(17) 0.0206(14) 0.0313(16) -0.0010(12) 0.0021(13) -0.0077(13)
C16 0.0368(16) 0.0192(14) 0.0269(15) 0.0049(11) 0.0043(12) 0.0045(12)
C21 0.0264(14) 0.0231(14) 0.0150(12) 0.0040(10) 0.0034(10) 0.0065(11)
C22 0.0333(16) 0.0362(17) 0.0170(13) 0.0051(12) -0.0006(11) 0.0063(13)
C23 0.0358(16) 0.0268(15) 0.0261(14) 0.0056(12) 0.0100(12) 0.0040(13)
C24 0.0288(14) 0.0230(13) 0.0208(13) -0.0052(11) 0.0083(11) 0.0045(12)
C25 0.0439(18) 0.0363(17) 0.0281(16) -0.0106(13) 0.0130(14) 0.0039(15)
C26 0.0285(15) 0.0316(16) 0.0400(17) -0.0016(13) 0.0176(13) 0.0072(13)
B1 0.0143(13) 0.0130(12) 0.0143(13) 0.0008(10) 0.0033(10) 0.0026(10)
B2 0.0191(14) 0.0147(13) 0.0114(12) -0.0006(10) 0.0032(10) -0.0004(11)
B3 0.0133(13) 0.0172(14) 0.0194(14) 0.0024(11) 0.0023(11) 0.0031(11)
B4 0.0146(13) 0.0190(14) 0.0181(14) 0.0046(11) 0.0001(11) 0.0035(11)
B5 0.0229(15) 0.0184(15) 0.0158(14) -0.0003(11) 0.0017(11) -0.0036(12)
B6 0.0143(13) 0.0229(15) 0.0209(14) 0.0015(12) 0.0013(11) -0.0038(12)
B7 0.0152(14) 0.0222(15) 0.0219(15) 0.0031(12) -0.0013(11) -0.0002(11)
B8 0.0174(14) 0.0234(15) 0.0151(14) 0.0026(12) -0.0002(11) -0.0027(12)
B9 0.0204(14) 0.0177(14) 0.0153(13) -0.0005(11) 0.0009(11) -0.0004(12)
B10 0.0205(14) 0.0246(16) 0.0175(14) 0.0026(12) -0.0012(11) -0.0042(12)

loop_
_atom_type_symbol
_atom_type_description
_atom_type_scat_dispersion_real
_atom_type_scat_dispersion_imag
_atom_type_scat_source
C C 0.0033 0.0016 'International Tables Vol C Tables 4.2.6.8 and 6.1.1.4'
H H 0.0000 0.0000 'International Tables Vol C Tables 4.2.6.8 and 6.1.1.4'
B B 0.0013 0.0007 'International Tables Vol C Tables 4.2.6.8 and 6.1.1.4'
O O 0.0106 0.0060 'International Tables Vol C Tables 4.2.6.8 and 6.1.1.4'
P P 0.1023 0.0942 'International Tables Vol C Tables 4.2.6.8 and 6.1.1.4'
Ru Ru -1.2594 0.8363 'International Tables Vol C Tables 4.2.6.8 and 6.1.1.4'

loop_
_geom_angle_atom_site_label_1
_geom_angle_atom_site_label_2
_geom_angle_atom_site_label_3
_geom_angle
P1 Ru1 P2 150.64(2)
C3 Ru1 P1 100.61(8)
C3 Ru1 P2 105.99(8)
C3 Ru1 C8 90.94(10)
C3 Ru1 B1 176.08(10)
C4 Ru1 P1 95.12(8)
C4 Ru1 P2 94.70(8)
C4 Ru1 C3 95.05(11)
C4 Ru1 C8 173.70(10)
C4 Ru1 B1 87.96(11)
C8 Ru1 P1 85.66(6)
C8 Ru1 P2 81.75(6)
B1 Ru1 P1 76.57(7)
B1 Ru1 P2 76.20(7)
B1 Ru1 C8 86.14(10)
O1 P1 Ru1 110.35(6)
O1 P1 C11 97.39(10)
O1 P1 C14 101.26(10)
C11 P1 Ru1 120.44(8)
C11 P1 C14 109.61(12)
C14 P1 Ru1 114.67(8)
O2 P2 Ru1 109.86(6)
O2 P2 C21 97.31(11)
O2 P2 C24 100.71(11)
C21 P2 Ru1 120.04(9)
C21 P2 C24 109.92(12)
C24 P2 Ru1 115.59(9)
C1 O1 P1 115.42(14)
C2 O2 P2 115.17(14)
O1 C1 B1 112.84(18)
O1 C1 B2 115.05(19)
O1 C1 B4 116.96(19)
O1 C1 B8 121.61(19)
O1 C1 B9 120.71(19)
B1 C1 B2 64.15(15)
B1 C1 B4 63.40(15)
B1 C1 B8 115.44(19)
B1 C1 B9 114.95(19)
B2 C1 B9 61.55(15)
B4 C1 B2 116.21(19)
B4 C1 B9 114.66(19)
B8 C1 B2 114.32(19)
B8 C1 B4 62.71(16)
B8 C1 B9 62.59(16)
O2 C2 B1 112.48(19)
O2 C2 B2 114.31(19)
O2 C2 B3 117.65(19)
O2 C2 B5 120.5(2)
O2 C2 B6 122.49(19)
B1 C2 B2 64.26(15)
B1 C2 B3 63.43(15)
B1 C2 B5 115.08(19)
B1 C2 B6 115.28(19)
B3 C2 B2 116.18(19)
B3 C2 B5 114.47(19)
B5 C2 B2 61.56(15)
B6 C2 B2 114.09(18)
B6 C2 B3 62.51(16)
B6 C2 B5 62.45(16)
O3 C3 Ru1 177.3(3)
O4 C4 Ru1 175.4(2)
H5A C5 H5B 109.5
H5A C5 H5C 109.5
H5B C5 H5C 109.5
C6 C5 H5A 109.5
C6 C5 H5B 109.5
C6 C5 H5C 109.5
C5 C6 H6A 108.8
C5 C6 H6B 108.8
H6A C6 H6B 107.6
C7 C6 C5 114.0(2)
C7 C6 H6A 108.8
C7 C6 H6B 108.8
C6 C7 B2 119.1(2)
C8 C7 C6 124.7(2)
C8 C7 B2 116.0(2)
C7 C8 Ru1 118.69(17)
C7 C8 C9 120.1(2)
C9 C8 Ru1 121.08(17)
C8 C9 H9A 108.1
C8 C9 H9B 108.1
C8 C9 C10 116.9(2)
H9A C9 H9B 107.3
C10 C9 H9A 108.1
C10 C9 H9B 108.1
C9 C10 H10A 109.5
C9 C10 H10B 109.5
C9 C10 H10C 109.5
H10A C10 H10B 109.5
H10A C10 H10C 109.5
H10B C10 H10C 109.5
P1 C11 H11 105.7
C12 C11 P1 111.03(18)
C12 C11 H11 105.7
C13 C11 P1 116.33(18)
C13 C11 H11 105.7
C13 C11 C12 111.5(2)
C11 C12 H12A 109.5
C11 C12 H12B 109.5
C11 C12 H12C 109.5
H12A C12 H12B 109.5
H12A C12 H12C 109.5
H12B C12 H12C 109.5
C11 C13 H13A 109.5
C11 C13 H13B 109.5
C11 C13 H13C 109.5
H13A C13 H13B 109.5
H13A C13 H13C 109.5
H13B C13 H13C 109.5
P1 C14 H14 104.9
C15 C14 P1 112.73(18)
C15 C14 H14 104.9
C16 C14 P1 116.51(18)
C16 C14 H14 104.9
C16 C14 C15 111.6(2)
C14 C15 H15A 109.5
C14 C15 H15B 109.5
C14 C15 H15C 109.5
H15A C15 H15B 109.5
H15A C15 H15C 109.5
H15B C15 H15C 109.5
C14 C16 H16A 109.5
C14 C16 H16B 109.5
C14 C16 H16C 109.5
H16A C16 H16B 109.5
H16A C16 H16C 109.5
H16B C16 H16C 109.5
P2 C21 H21 105.7
C22 C21 P2 112.56(19)
C22 C21 H21 105.7
C23 C21 P2 115.72(18)
C23 C21 H21 105.7
C23 C21 C22 110.6(2)
C21 C22 H22A 109.5
C21 C22 H22B 109.5
C21 C22 H22C 109.5
H22A C22 H22B 109.5
H22A C22 H22C 109.5
H22B C22 H22C 109.5
C21 C23 H23A 109.5
C21 C23 H23B 109.5
C21 C23 H23C 109.5
H23A C23 H23B 109.5
H23A C23 H23C 109.5
H23B C23 H23C 109.5
P2 C24 H24 105.2
C25 C24 P2 111.79(19)
C25 C24 H24 105.2
C25 C24 C26 112.1(2)
C26 C24 P2 116.24(19)
C26 C24 H24 105.2
C24 C25 H25A 109.5
C24 C25 H25B 109.5
C24 C25 H25C 109.5
H25A C25 H25B 109.5
H25A C25 H25C 109.5
H25B C25 H25C 109.5
C24 C26 H26A 109.5
C24 C26 H26B 109.5
C24 C26 H26C 109.5
H26A C26 H26B 109.5
H26A C26 H26C 109.5
H26B C26 H26C 109.5
C1 B1 Ru1 118.46(16)
C1 B1 B2 58.98(14)
C1 B1 B3 104.10(18)
C1 B1 B4 59.00(15)
C2 B1 Ru1 118.85(16)
C2 B1 C1 101.68(18)
C2 B1 B2 59.08(15)
C2 B1 B3 59.09(15)
C2 B1 B4 104.29(19)
B2 B1 Ru1 103.98(15)
B3 B1 Ru1 135.63(17)
B3 B1 B2 108.45(19)
B3 B1 B4 58.66(15)
B4 B1 Ru1 135.16(18)
B4 B1 B2 108.42(19)
C1 B2 C2 98.30(18)
C1 B2 B1 56.87(14)
C1 B2 B5 104.50(19)
C1 B2 B9 59.25(15)
C2 B2 B1 56.66(14)
C2 B2 B5 59.22(15)
C2 B2 B9 104.55(19)
C7 B2 C1 125.2(2)
C7 B2 C2 122.3(2)
C7 B2 B1 115.0(2)
C7 B2 B5 126.8(2)
C7 B2 B9 128.8(2)
B5 B2 B1 106.88(19)
B9 B2 B1 107.06(19)
B9 B2 B5 60.52(16)
C2 B3 B1 57.48(14)
C2 B3 H3 120.6(13)
C2 B3 B4 104.70(19)
C2 B3 B6 58.68(15)
C2 B3 B7 104.8(2)
B1 B3 H3 119.5(13)
B4 B3 B1 60.77(15)
B4 B3 H3 125.0(13)
B4 B3 B6 108.5(2)
B4 B3 B7 60.22(16)
B6 B3 B1 107.21(19)
B6 B3 H3 120.6(13)
B7 B3 B1 108.3(2)
B7 B3 H3 126.2(13)
B7 B3 B6 60.27(16)
C1 B4 B1 57.60(14)
C1 B4 B3 104.51(19)
C1 B4 H4 119.7(15)
C1 B4 B7 104.5(2)
C1 B4 B8 58.39(15)
B1 B4 H4 120.6(15)
B3 B4 B1 60.58(15)
B3 B4 H4 126.8(15)
B3 B4 B7 60.34(16)
B3 B4 B8 108.4(2)
B7 B4 B1 108.2(2)
B7 B4 H4 126.1(15)
B7 B4 B8 60.22(17)
B8 B4 B1 107.1(2)
B8 B4 H4 118.9(15)
C2 B5 B2 59.22(15)
C2 B5 H5 118.3(15)
C2 B5 B6 58.28(15)
C2 B5 B9 103.97(19)
C2 B5 B10 103.9(2)
B2 B5 H5 116.5(15)
B2 B5 B6 108.7(2)
B2 B5 B9 59.74(16)
B2 B5 B10 108.1(2)
B6 B5 H5 120.9(15)
B6 B5 B9 107.8(2)
B9 B5 H5 126.9(15)
B10 B5 H5 129.5(15)
B10 B5 B6 60.08(17)
B10 B5 B9 59.77(16)
C2 B6 B3 58.81(15)
C2 B6 B5 59.27(15)
C2 B6 H6 116.7(14)
C2 B6 B7 104.35(19)
C2 B6 B10 104.47(19)
B3 B6 B5 108.79(19)
B3 B6 H6 118.4(14)
B3 B6 B7 59.61(16)
B3 B6 B10 107.8(2)
B5 B6 H6 118.3(15)
B7 B6 B5 108.2(2)
B7 B6 H6 128.8(14)
B7 B6 B10 60.02(17)
B10 B6 B5 59.78(16)
B10 B6 H6 129.1(14)
B3 B7 B6 60.12(16)
B3 B7 H7 121.5(14)
B3 B7 B8 107.8(2)
B3 B7 B10 108.2(2)
B4 B7 B3 59.43(16)
B4 B7 B6 107.8(2)
B4 B7 H7 119.0(15)
B4 B7 B8 60.30(16)
B4 B7 B10 108.4(2)
B6 B7 H7 124.4(14)
B6 B7 B10 60.08(16)
B8 B7 B6 108.0(2)
B8 B7 H7 120.2(14)
B8 B7 B10 60.13(17)
B10 B7 H7 123.3(15)
C1 B8 B4 58.90(15)
C1 B8 B7 104.31(19)
C1 B8 H8 120.9(16)
C1 B8 B9 59.36(15)
C1 B8 B10 104.40(19)
B4 B8 H8 120.3(16)
B4 B8 B9 108.9(2)
B4 B8 B10 107.6(2)
B7 B8 B4 59.48(16)
B7 B8 H8 125.8(16)
B7 B8 B9 108.1(2)
B7 B8 B10 60.01(17)
B9 B8 H8 119.5(16)
B10 B8 H8 125.7(16)
B10 B8 B9 59.63(16)
C1 B9 B2 59.20(15)
C1 B9 B5 103.88(19)
C1 B9 B8 58.05(15)
C1 B9 H9 120.8(14)
C1 B9 B10 103.8(2)
B2 B9 B5 59.74(16)
B2 B9 B8 108.6(2)
B2 B9 H9 118.4(14)
B2 B9 B10 108.2(2)
B5 B9 B8 107.9(2)
B5 B9 H9 125.8(14)
B8 B9 H9 120.7(14)
B10 B9 B5 59.93(16)
B10 B9 B8 60.15(16)
B10 B9 H9 126.9(14)
B5 B10 B6 60.14(16)
B5 B10 B7 108.4(2)
B5 B10 B8 108.3(2)
B5 B10 H10 123.3(15)
B6 B10 B8 107.6(2)
B6 B10 H10 123.2(15)
B7 B10 B6 59.90(17)
B7 B10 B8 59.86(17)
B7 B10 H10 120.5(15)
B8 B10 H10 119.8(15)
B9 B10 B5 60.30(16)
B9 B10 B6 108.3(2)
B9 B10 B7 108.4(2)
B9 B10 B8 60.23(16)
B9 B10 H10 121.1(15)

loop_
_geom_bond_atom_site_label_1
_geom_bond_atom_site_label_2
_geom_bond_distance
Ru1 P1 2.3462(6)
Ru1 P2 2.3489(7)
Ru1 C3 1.942(3)
Ru1 C4 1.920(3)
Ru1 C8 2.172(2)
Ru1 B1 2.122(3)
P1 O1 1.6828(17)
P1 C11 1.834(2)
P1 C14 1.846(3)
P2 O2 1.6875(18)
P2 C21 1.843(3)
P2 C24 1.846(3)
O1 C1 1.395(3)
O2 C2 1.400(3)
O3 C3 1.145(3)
O4 C4 1.137(3)
C1 B1 1.689(3)
C1 B2 1.728(4)
C1 B4 1.714(4)
C1 B8 1.705(4)
C1 B9 1.729(4)
C2 B1 1.683(4)
C2 B2 1.728(4)
C2 B3 1.712(4)
C2 B5 1.728(4)
C2 B6 1.710(4)
C5 H5A 0.9800
C5 H5B 0.9800
C5 H5C 0.9800
C5 C6 1.531(4)
C6 H6A 0.9900
C6 H6B 0.9900
C6 C7 1.525(3)
C7 C8 1.343(3)
C7 B2 1.543(4)
C8 C9 1.529(3)
C9 H9A 0.9900
C9 H9B 0.9900
C9 C10 1.532(4)
C10 H10A 0.9800
C10 H10B 0.9800
C10 H10C 0.9800
C11 H11 1.0000
C11 C12 1.533(4)
C11 C13 1.529(3)
C12 H12A 0.9800
C12 H12B 0.9800
C12 H12C 0.9800
C13 H13A 0.9800
C13 H13B 0.9800
C13 H13C 0.9800
C14 H14 1.0000
C14 C15 1.534(4)
C14 C16 1.517(4)
C15 H15A 0.9800
C15 H15B 0.9800
C15 H15C 0.9800
C16 H16A 0.9800
C16 H16B 0.9800
C16 H16C 0.9800
C21 H21 1.0000
C21 C22 1.535(4)
C21 C23 1.526(4)
C22 H22A 0.9800
C22 H22B 0.9800
C22 H22C 0.9800
C23 H23A 0.9800
C23 H23B 0.9800
C23 H23C 0.9800
C24 H24 1.0000
C24 C25 1.528(4)
C24 C26 1.533(4)
C25 H25A 0.9800
C25 H25B 0.9800
C25 H25C 0.9800
C26 H26A 0.9800
C26 H26B 0.9800
C26 H26C 0.9800
B1 B2 1.815(4)
B1 B3 1.785(4)
B1 B4 1.789(4)
B2 B5 1.769(4)
B2 B9 1.769(4)
B3 H3 1.07(2)
B3 B4 1.750(4)
B3 B6 1.776(4)
B3 B7 1.767(4)
B4 H4 1.03(3)
B4 B7 1.765(4)
B4 B8 1.779(4)
B5 H5 1.06(3)
B5 B6 1.783(4)
B5 B9 1.783(4)
B5 B10 1.776(4)
B6 H6 1.10(3)
B6 B7 1.778(4)
B6 B10 1.781(4)
B7 H7 1.08(3)
B7 B8 1.778(4)
B7 B10 1.780(4)
B8 H8 1.03(3)
B8 B9 1.784(4)
B8 B10 1.783(4)
B9 H9 1.07(3)
B9 B10 1.773(4)
B10 H10 1.07(3)

loop_
_geom_torsion_atom_site_label_1
_geom_torsion_atom_site_label_2
_geom_torsion_atom_site_label_3
_geom_torsion_atom_site_label_4
_geom_torsion
Ru1 P1 O1 C1 18.68(17)
Ru1 P1 C11 C12 -76.5(2)
Ru1 P1 C11 C13 154.56(16)
Ru1 P1 C14 C15 64.9(2)
Ru1 P1 C14 C16 -164.17(17)
Ru1 P2 O2 C2 -21.85(16)
Ru1 P2 C21 C22 61.2(2)
Ru1 P2 C21 C23 -170.26(16)
Ru1 P2 C24 C25 -76.8(2)
Ru1 P2 C24 C26 152.72(18)
Ru1 C8 C9 C10 -84.9(3)
Ru1 B1 B2 C1 -115.04(17)
Ru1 B1 B2 C2 115.49(16)
Ru1 B1 B2 C7 2.0(2)
Ru1 B1 B2 B5 148.39(16)
Ru1 B1 B2 B9 -148.03(16)
Ru1 B1 B3 C2 -101.1(2)
Ru1 B1 B3 B4 124.4(3)
Ru1 B1 B3 B6 -133.6(2)
Ru1 B1 B3 B7 162.7(2)
Ru1 B1 B4 C1 100.6(2)
Ru1 B1 B4 B3 -125.1(3)
Ru1 B1 B4 B7 -163.5(2)
Ru1 B1 B4 B8 133.0(2)
P1 O1 C1 B1 -2.2(2)
P1 O1 C1 B2 -73.2(2)
P1 O1 C1 B4 68.5(2)
P1 O1 C1 B8 141.53(18)
P1 O1 C1 B9 -143.73(17)
P2 O2 C2 B1 4.7(2)
P2 O2 C2 B2 75.5(2)
P2 O2 C2 B3 -66.0(2)
P2 O2 C2 B5 145.60(17)
P2 O2 C2 B6 -139.54(19)
O1 P1 C11 C12 164.59(19)
O1 P1 C11 C13 35.7(2)
O1 P1 C14 C15 -176.28(18)
O1 P1 C14 C16 -45.4(2)
O1 C1 B1 Ru1 -18.1(3)
O1 C1 B1 C2 -150.40(19)
O1 C1 B1 B2 -107.8(2)
O1 C1 B1 B3 148.88(19)
O1 C1 B1 B4 109.8(2)
O1 C1 B2 C2 145.13(19)
O1 C1 B2 C7 5.4(3)
O1 C1 B2 B1 104.5(2)
O1 C1 B2 B5 -154.63(19)
O1 C1 B2 B9 -112.8(2)
O1 C1 B4 B1 -103.4(2)
O1 C1 B4 B3 -143.5(2)
O1 C1 B4 B7 153.95(19)
O1 C1 B4 B8 113.5(2)
O1 C1 B8 B4 -106.3(2)
O1 C1 B8 B7 -146.4(2)
O1 C1 B8 B9 110.9(2)
O1 C1 B8 B10 151.5(2)
O1 C1 B9 B2 103.8(2)
O1 C1 B9 B5 145.1(2)
O1 C1 B9 B8 -112.3(2)
O1 C1 B9 B10 -153.0(2)
O2 P2 C21 C22 179.19(18)
O2 P2 C21 C23 -52.2(2)
O2 P2 C24 C25 164.9(2)
O2 P2 C24 C26 34.4(2)
O2 C2 B1 Ru1 17.7(3)
O2 C2 B1 C1 149.66(18)
O2 C2 B1 B2 107.2(2)
O2 C2 B1 B3 -110.8(2)
O2 C2 B1 B4 -149.68(19)
O2 C2 B2 C1 -145.15(19)
O2 C2 B2 C7 -3.8(3)
O2 C2 B2 B1 -104.4(2)
O2 C2 B2 B5 112.9(2)
O2 C2 B2 B9 154.58(19)
O2 C2 B3 B1 102.7(2)
O2 C2 B3 B4 142.8(2)
O2 C2 B3 B6 -114.3(2)
O2 C2 B3 B7 -154.7(2)
O2 C2 B5 B2 -103.0(2)
O2 C2 B5 B6 113.3(2)
O2 C2 B5 B9 -144.2(2)
O2 C2 B5 B10 154.1(2)
O2 C2 B6 B3 106.8(2)
O2 C2 B6 B5 -110.3(2)
O2 C2 B6 B7 146.9(2)
O2 C2 B6 B10 -151.0(2)
C1 B1 B2 C2 -129.47(19)
C1 B1 B2 C7 117.1(2)
C1 B1 B2 B5 -96.57(19)
C1 B1 B2 B9 -32.99(17)
C1 B1 B3 C2 95.33(19)
C1 B1 B3 B4 -39.22(18)
C1 B1 B3 B6 62.8(2)
C1 B1 B3 B7 -0.9(2)
C1 B1 B4 B3 134.3(2)
C1 B1 B4 B7 95.9(2)
C1 B1 B4 B8 32.40(18)
C1 B2 B5 C2 -91.12(19)
C1 B2 B5 B6 -59.0(2)
C1 B2 B5 B9 41.16(17)
C1 B2 B5 B10 4.7(2)
C1 B2 B9 B5 -132.1(2)
C1 B2 B9 B8 -31.78(18)
C1 B2 B9 B10 -95.5(2)
C1 B4 B7 B3 98.7(2)
C1 B4 B7 B6 61.5(2)
C1 B4 B7 B8 -39.50(18)
C1 B4 B7 B10 -2.1(2)
C1 B4 B8 B7 133.7(2)
C1 B4 B8 B9 33.36(18)
C1 B4 B8 B10 96.5(2)
C1 B8 B9 B2 32.22(18)
C1 B8 B9 B5 95.5(2)
C1 B8 B9 B10 133.0(2)
C1 B8 B10 B5 -2.7(3)
C1 B8 B10 B6 60.9(2)
C1 B8 B10 B7 98.4(2)
C1 B8 B10 B9 -40.49(18)
C1 B9 B10 B5 -98.2(2)
C1 B9 B10 B6 -60.6(2)
C1 B9 B10 B7 2.9(2)
C1 B9 B10 B8 39.70(18)
C2 B1 B2 C1 129.47(19)
C2 B1 B2 C7 -113.5(2)
C2 B1 B2 B5 32.89(17)
C2 B1 B2 B9 96.5(2)
C2 B1 B3 B4 -134.5(2)
C2 B1 B3 B6 -32.57(17)
C2 B1 B3 B7 -96.2(2)
C2 B1 B4 C1 -95.20(19)
C2 B1 B4 B3 39.12(18)
C2 B1 B4 B7 0.7(2)
C2 B1 B4 B8 -62.8(2)
C2 B2 B5 B6 32.10(18)
C2 B2 B5 B9 132.3(2)
C2 B2 B5 B10 95.8(2)
C2 B2 B9 C1 91.10(19)
C2 B2 B9 B5 -41.05(18)
C2 B2 B9 B8 59.3(2)
C2 B2 B9 B10 -4.4(3)
C2 B3 B4 C1 0.2(2)
C2 B3 B4 B1 -38.41(17)
C2 B3 B4 B7 98.8(2)
C2 B3 B4 B8 61.2(2)
C2 B3 B6 B5 -33.17(18)
C2 B3 B6 B7 -133.7(2)
C2 B3 B6 B10 -96.5(2)
C2 B3 B7 B4 -98.7(2)
C2 B3 B7 B6 39.70(18)
C2 B3 B7 B8 -61.2(2)
C2 B3 B7 B10 2.3(2)
C2 B5 B6 B3 32.99(18)
C2 B5 B6 B7 96.2(2)
C2 B5 B6 B10 133.1(2)
C2 B5 B9 C1 -0.1(2)
C2 B5 B9 B2 40.92(17)
C2 B5 B9 B8 -60.5(2)
C2 B5 B9 B10 -98.2(2)
C2 B5 B10 B6 -39.82(18)
C2 B5 B10 B7 -3.0(3)
C2 B5 B10 B8 60.5(2)
C2 B5 B10 B9 98.2(2)
C2 B6 B7 B3 -39.67(18)
C2 B6 B7 B4 -2.8(3)
C2 B6 B7 B8 60.9(2)
C2 B6 B7 B10 98.6(2)
C2 B6 B10 B5 40.44(19)
C2 B6 B10 B7 -98.4(2)
C2 B6 B10 B8 -60.9(2)
C2 B6 B10 B9 2.7(3)
C5 C6 C7 C8 88.4(3)
C5 C6 C7 B2 -88.1(3)
C6 C7 C8 Ru1 -179.82(18)
C6 C7 C8 C9 -4.3(4)
C6 C7 B2 C1 -116.7(3)
C6 C7 B2 C2 112.5(3)
C6 C7 B2 B1 177.5(2)
C6 C7 B2 B5 38.9(3)
C6 C7 B2 B9 -40.3(4)
C7 C8 C9 C10 99.7(3)
C7 B2 B5 C2 109.3(3)
C7 B2 B5 B6 141.4(2)
C7 B2 B5 B9 -118.4(3)
C7 B2 B5 B10 -154.9(2)
C7 B2 B9 C1 -112.5(3)
C7 B2 B9 B5 115.4(3)
C7 B2 B9 B8 -144.3(2)
C7 B2 B9 B10 152.0(2)
C8 C7 B2 C1 66.5(3)
C8 C7 B2 C2 -64.4(3)
C8 C7 B2 B1 0.6(3)
C8 C7 B2 B5 -137.9(2)
C8 C7 B2 B9 142.9(3)
C11 P1 O1 C1 145.05(17)
C11 P1 C14 C15 -74.1(2)
C11 P1 C14 C16 56.8(2)
C14 P1 O1 C1 -103.18(17)
C14 P1 C11 C12 59.8(2)
C14 P1 C11 C13 -69.1(2)
C21 P2 O2 C2 -147.50(17)
C21 P2 C24 C25 63.0(2)
C21 P2 C24 C26 -67.5(2)
C24 P2 O2 C2 100.55(17)
C24 P2 C21 C22 -76.6(2)
C24 P2 C21 C23 52.0(2)
B1 C1 B2 C2 40.68(16)
B1 C1 B2 C7 -99.1(3)
B1 C1 B2 B5 100.9(2)
B1 C1 B2 B9 142.7(2)
B1 C1 B4 B3 -40.06(18)
B1 C1 B4 B7 -102.6(2)
B1 C1 B4 B8 -143.0(2)
B1 C1 B8 B4 36.6(2)
B1 C1 B8 B7 -3.5(3)
B1 C1 B8 B9 -106.2(2)
B1 C1 B8 B10 -65.6(3)
B1 C1 B9 B2 -36.96(19)
B1 C1 B9 B5 4.3(3)
B1 C1 B9 B8 107.0(2)
B1 C1 B9 B10 66.2(2)
B1 C2 B2 C1 -40.80(16)
B1 C2 B2 C7 100.6(3)
B1 C2 B2 B5 -142.8(2)
B1 C2 B2 B9 -101.1(2)
B1 C2 B3 B4 40.01(18)
B1 C2 B3 B6 143.0(2)
B1 C2 B3 B7 102.5(2)
B1 C2 B5 B2 36.98(19)
B1 C2 B5 B6 -106.7(2)
B1 C2 B5 B9 -4.2(3)
B1 C2 B5 B10 -66.0(2)
B1 C2 B6 B3 -36.5(2)
B1 C2 B6 B5 106.4(2)
B1 C2 B6 B7 3.5(3)
B1 C2 B6 B10 65.7(3)
B1 B2 B5 C2 -31.88(17)
B1 B2 B5 B6 0.2(2)
B1 B2 B5 B9 100.4(2)
B1 B2 B5 B10 63.9(2)
B1 B2 B9 C1 32.05(17)
B1 B2 B9 B5 -100.1(2)
B1 B2 B9 B8 0.3(3)
B1 B2 B9 B10 -63.5(2)
B1 B3 B4 C1 38.60(17)
B1 B3 B4 B7 137.2(2)
B1 B3 B4 B8 99.6(2)
B1 B3 B6 C2 32.10(17)
B1 B3 B6 B5 -1.1(3)
B1 B3 B6 B7 -101.6(2)
B1 B3 B6 B10 -64.4(2)
B1 B3 B7 B4 -38.61(19)
B1 B3 B7 B6 99.8(2)
B1 B3 B7 B8 -1.1(3)
B1 B3 B7 B10 62.4(2)
B1 B4 B7 B3 38.51(18)
B1 B4 B7 B6 1.3(3)
B1 B4 B7 B8 -99.7(2)
B1 B4 B7 B10 -62.2(2)
B1 B4 B8 C1 -32.09(17)
B1 B4 B8 B7 101.6(2)
B1 B4 B8 B9 1.3(3)
B1 B4 B8 B10 64.4(2)
B2 C1 B1 Ru1 89.70(18)
B2 C1 B1 C2 -42.55(17)
B2 C1 B1 B3 -103.28(19)
B2 C1 B1 B4 -142.33(19)
B2 C1 B4 B1 37.81(19)
B2 C1 B4 B3 -2.3(3)
B2 C1 B4 B7 -64.8(2)
B2 C1 B4 B8 -105.2(2)
B2 C1 B8 B4 108.2(2)
B2 C1 B8 B7 68.2(2)
B2 C1 B8 B9 -34.59(19)
B2 C1 B8 B10 6.0(3)
B2 C1 B9 B5 41.28(18)
B2 C1 B9 B8 144.0(2)
B2 C1 B9 B10 103.2(2)
B2 C2 B1 Ru1 -89.52(18)
B2 C2 B1 C1 42.50(16)
B2 C2 B1 B3 142.06(19)
B2 C2 B1 B4 103.15(19)
B2 C2 B3 B1 -38.11(19)
B2 C2 B3 B4 1.9(3)
B2 C2 B3 B6 104.9(2)
B2 C2 B3 B7 64.4(2)
B2 C2 B5 B6 -143.7(2)
B2 C2 B5 B9 -41.19(18)
B2 C2 B5 B10 -103.0(2)
B2 C2 B6 B3 -108.2(2)
B2 C2 B6 B5 34.8(2)
B2 C2 B6 B7 -68.1(2)
B2 C2 B6 B10 -5.9(3)
B2 C7 C8 Ru1 -3.2(3)
B2 C7 C8 C9 172.4(2)
B2 B1 B3 C2 33.78(17)
B2 B1 B3 B4 -100.8(2)
B2 B1 B3 B6 1.2(2)
B2 B1 B3 B7 -62.4(2)
B2 B1 B4 C1 -33.50(17)
B2 B1 B4 B3 100.8(2)
B2 B1 B4 B7 62.4(2)
B2 B1 B4 B8 -1.1(2)
B2 B5 B6 C2 -32.47(18)
B2 B5 B6 B3 0.5(3)
B2 B5 B6 B7 63.7(2)
B2 B5 B6 B10 100.6(2)
B2 B5 B9 C1 -41.00(17)
B2 B5 B9 B8 -101.5(2)
B2 B5 B9 B10 -139.1(2)
B2 B5 B10 B6 -101.6(2)
B2 B5 B10 B7 -64.7(2)
B2 B5 B10 B8 -1.3(3)
B2 B5 B10 B9 36.50(19)
B2 B9 B10 B5 -36.53(19)
B2 B9 B10 B6 1.1(3)
B2 B9 B10 B7 64.6(2)
B2 B9 B10 B8 101.4(2)
B3 C2 B1 Ru1 128.4(2)
B3 C2 B1 C1 -99.56(19)
B3 C2 B1 B2 -142.06(19)
B3 C2 B1 B4 -38.91(18)
B3 C2 B2 C1 -3.0(2)
B3 C2 B2 C7 138.3(2)
B3 C2 B2 B1 37.79(19)
B3 C2 B2 B5 -105.0(2)
B3 C2 B2 B9 -63.3(2)
B3 C2 B5 B2 107.7(2)
B3 C2 B5 B6 -36.0(2)
B3 C2 B5 B9 66.6(2)
B3 C2 B5 B10 4.8(3)
B3 C2 B6 B5 142.9(2)
B3 C2 B6 B7 40.07(19)
B3 C2 B6 B10 102.3(2)
B3 B1 B2 C1 95.7(2)
B3 B1 B2 C2 -33.79(17)
B3 B1 B2 C7 -147.3(2)
B3 B1 B2 B5 -0.9(2)
B3 B1 B2 B9 62.7(2)
B3 B1 B4 C1 -134.3(2)
B3 B1 B4 B7 -38.40(19)
B3 B1 B4 B8 -101.9(2)
B3 B4 B7 B6 -37.18(19)
B3 B4 B7 B8 -138.2(2)
B3 B4 B7 B10 -100.7(2)
B3 B4 B8 C1 -96.0(2)
B3 B4 B8 B7 37.66(19)
B3 B4 B8 B9 -62.7(2)
B3 B4 B8 B10 0.5(3)
B3 B6 B7 B4 36.88(19)
B3 B6 B7 B8 100.6(2)
B3 B6 B7 B10 138.3(2)
B3 B6 B10 B5 101.8(2)
B3 B6 B10 B7 -37.05(19)
B3 B6 B10 B8 0.5(3)
B3 B6 B10 B9 64.1(3)
B3 B7 B8 C1 2.6(3)
B3 B7 B8 B4 -37.09(19)
B3 B7 B8 B9 64.6(2)
B3 B7 B8 B10 101.2(2)
B3 B7 B10 B5 0.4(3)
B3 B7 B10 B6 37.38(19)
B3 B7 B10 B8 -100.5(2)
B3 B7 B10 B9 -63.5(2)
B4 C1 B1 Ru1 -128.0(2)
B4 C1 B1 C2 99.77(19)
B4 C1 B1 B2 142.33(19)
B4 C1 B1 B3 39.05(18)
B4 C1 B2 C2 3.1(2)
B4 C1 B2 C7 -136.6(2)
B4 C1 B2 B1 -37.53(19)
B4 C1 B2 B5 63.4(2)
B4 C1 B2 B9 105.2(2)
B4 C1 B8 B7 -40.01(18)
B4 C1 B8 B9 -142.8(2)
B4 C1 B8 B10 -102.2(2)
B4 C1 B9 B2 -107.7(2)
B4 C1 B9 B5 -66.4(2)
B4 C1 B9 B8 36.26(19)
B4 C1 B9 B10 -4.5(3)
B4 B1 B2 C1 33.51(17)
B4 B1 B2 C2 -96.0(2)
B4 B1 B2 C7 150.6(2)
B4 B1 B2 B5 -63.1(2)
B4 B1 B2 B9 0.5(2)
B4 B1 B3 C2 134.5(2)
B4 B1 B3 B6 102.0(2)
B4 B1 B3 B7 38.36(19)
B4 B3 B6 C2 96.3(2)
B4 B3 B6 B5 63.1(2)
B4 B3 B6 B7 -37.41(19)
B4 B3 B6 B10 -0.2(3)
B4 B3 B7 B6 138.4(2)
B4 B3 B7 B8 37.47(19)
B4 B3 B7 B10 101.0(2)
B4 B7 B8 C1 39.72(18)
B4 B7 B8 B9 101.7(2)
B4 B7 B8 B10 138.3(2)
B4 B7 B10 B5 63.4(3)
B4 B7 B10 B6 100.3(2)
B4 B7 B10 B8 -37.52(19)
B4 B7 B10 B9 -0.5(3)
B4 B8 B9 C1 -33.18(18)
B4 B8 B9 B2 -1.0(3)
B4 B8 B9 B5 62.3(2)
B4 B8 B9 B10 99.8(2)
B4 B8 B10 B5 -64.1(3)
B4 B8 B10 B6 -0.6(3)
B4 B8 B10 B7 36.96(19)
B4 B8 B10 B9 -101.9(2)
B5 C2 B1 Ru1 -125.48(19)
B5 C2 B1 C1 6.5(2)
B5 C2 B1 B2 -35.96(19)
B5 C2 B1 B3 106.1(2)
B5 C2 B1 B4 67.2(2)
B5 C2 B2 C1 101.98(19)
B5 C2 B2 C7 -116.7(3)
B5 C2 B2 B1 142.8(2)
B5 C2 B2 B9 41.71(18)
B5 C2 B3 B1 -107.0(2)
B5 C2 B3 B4 -67.0(2)
B5 C2 B3 B6 35.9(2)
B5 C2 B3 B7 -4.5(3)
B5 C2 B6 B3 -142.9(2)
B5 C2 B6 B7 -102.9(2)
B5 C2 B6 B10 -40.70(19)
B5 B2 B9 C1 132.1(2)
B5 B2 B9 B8 100.4(2)
B5 B2 B9 B10 36.6(2)
B5 B6 B7 B3 -101.6(2)
B5 B6 B7 B4 -64.7(3)
B5 B6 B7 B8 -1.0(3)
B5 B6 B7 B10 36.75(19)
B5 B6 B10 B7 -138.9(2)
B5 B6 B10 B8 -101.4(2)
B5 B6 B10 B9 -37.7(2)
B5 B9 B10 B6 37.63(19)
B5 B9 B10 B7 101.1(2)
B5 B9 B10 B8 137.9(2)
B6 C2 B1 Ru1 164.62(17)
B6 C2 B1 C1 -63.4(2)
B6 C2 B1 B2 -105.9(2)
B6 C2 B1 B3 36.2(2)
B6 C2 B1 B4 -2.7(3)
B6 C2 B2 C1 66.9(2)
B6 C2 B2 C7 -151.8(2)
B6 C2 B2 B1 107.7(2)
B6 C2 B2 B5 -35.1(2)
B6 C2 B2 B9 6.6(3)
B6 C2 B3 B1 -143.0(2)
B6 C2 B3 B4 -103.0(2)
B6 C2 B3 B7 -40.48(18)
B6 C2 B5 B2 143.7(2)
B6 C2 B5 B9 102.5(2)
B6 C2 B5 B10 40.73(18)
B6 B3 B4 C1 -61.2(2)
B6 B3 B4 B1 -99.8(2)
B6 B3 B4 B7 37.43(19)
B6 B3 B4 B8 -0.2(3)
B6 B3 B7 B4 -138.4(2)
B6 B3 B7 B8 -100.9(2)
B6 B3 B7 B10 -37.36(19)
B6 B5 B9 C1 60.6(2)
B6 B5 B9 B2 101.6(2)
B6 B5 B9 B8 0.2(3)
B6 B5 B9 B10 -37.48(19)
B6 B5 B10 B7 36.85(19)
B6 B5 B10 B8 100.3(2)
B6 B5 B10 B9 138.1(2)
B6 B7 B8 C1 -60.9(2)
B6 B7 B8 B4 -100.6(2)
B6 B7 B8 B9 1.1(3)
B6 B7 B8 B10 37.70(19)
B6 B7 B10 B5 -36.96(19)
B6 B7 B10 B8 -137.9(2)
B6 B7 B10 B9 -100.9(2)
B7 B3 B4 C1 -98.6(2)
B7 B3 B4 B1 -137.2(2)
B7 B3 B4 B8 -37.60(19)
B7 B3 B6 C2 133.7(2)
B7 B3 B6 B5 100.5(2)
B7 B3 B6 B10 37.23(19)
B7 B4 B8 C1 -133.7(2)
B7 B4 B8 B9 -100.3(2)
B7 B4 B8 B10 -37.20(19)
B7 B6 B10 B5 138.9(2)
B7 B6 B10 B8 37.52(19)
B7 B6 B10 B9 101.2(2)
B7 B8 B9 C1 -96.2(2)
B7 B8 B9 B2 -64.0(2)
B7 B8 B9 B5 -0.8(3)
B7 B8 B9 B10 36.78(19)
B7 B8 B10 B5 -101.1(2)
B7 B8 B10 B6 -37.53(19)
B7 B8 B10 B9 -138.9(2)
B8 C1 B1 Ru1 -164.27(16)
B8 C1 B1 C2 63.5(2)
B8 C1 B1 B2 106.0(2)
B8 C1 B1 B3 2.8(3)
B8 C1 B1 B4 -36.3(2)
B8 C1 B2 C2 -67.1(2)
B8 C1 B2 C7 153.2(2)
B8 C1 B2 B1 -107.7(2)
B8 C1 B2 B5 -6.8(3)
B8 C1 B2 B9 35.0(2)
B8 C1 B4 B1 143.0(2)
B8 C1 B4 B3 103.0(2)
B8 C1 B4 B7 40.41(18)
B8 C1 B9 B2 -144.0(2)
B8 C1 B9 B5 -102.7(2)
B8 C1 B9 B10 -40.76(18)
B8 B4 B7 B3 138.2(2)
B8 B4 B7 B6 101.0(2)
B8 B4 B7 B10 37.44(19)
B8 B7 B10 B5 100.9(2)
B8 B7 B10 B6 137.9(2)
B8 B7 B10 B9 36.97(19)
B8 B9 B10 B5 -137.9(2)
B8 B9 B10 B6 -100.3(2)
B8 B9 B10 B7 -36.81(19)
B9 C1 B1 Ru1 125.67(19)
B9 C1 B1 C2 -6.6(2)
B9 C1 B1 B2 35.97(19)
B9 C1 B1 B3 -67.3(2)
B9 C1 B1 B4 -106.4(2)
B9 C1 B2 C2 -102.05(19)
B9 C1 B2 C7 118.2(3)
B9 C1 B2 B1 -142.7(2)
B9 C1 B2 B5 -41.81(18)
B9 C1 B4 B1 106.8(2)
B9 C1 B4 B3 66.8(2)
B9 C1 B4 B7 4.2(3)
B9 C1 B4 B8 -36.21(19)
B9 C1 B8 B4 142.8(2)
B9 C1 B8 B7 102.8(2)
B9 C1 B8 B10 40.63(19)
B9 B2 B5 C2 -132.3(2)
B9 B2 B5 B6 -100.2(2)
B9 B2 B5 B10 -36.51(19)
B9 B5 B6 C2 -95.7(2)
B9 B5 B6 B3 -62.7(2)
B9 B5 B6 B7 0.5(3)
B9 B5 B6 B10 37.35(19)
B9 B5 B10 B6 -138.1(2)
B9 B5 B10 B7 -101.2(2)
B9 B5 B10 B8 -37.8(2)
B9 B8 B10 B5 37.81(19)
B9 B8 B10 B6 101.4(2)
B9 B8 B10 B7 138.9(2)
B10 B5 B6 C2 -133.1(2)
B10 B5 B6 B3 -100.1(2)
B10 B5 B6 B7 -36.85(19)
B10 B5 B9 C1 98.1(2)
B10 B5 B9 B2 139.1(2)
B10 B5 B9 B8 37.65(19)
B10 B6 B7 B3 -138.3(2)
B10 B6 B7 B4 -101.4(2)
B10 B6 B7 B8 -37.72(19)
B10 B7 B8 C1 -98.6(2)
B10 B7 B8 B4 -138.3(2)
B10 B7 B8 B9 -36.62(19)
B10 B8 B9 C1 -133.0(2)
B10 B8 B9 B2 -100.8(2)
B10 B8 B9 B5 -37.56(19)
